data_4312032
loop_
_publ_author_name
'Jiyong Yao'
'Bin Deng'
'Leif J. Sherry'
'Adam D. McFarland'
'Donald E. Ellis'
'Richard P. Van Duyne'
'James A. Ibers'

_publ_section_title
;
 Syntheses, Structure, Some Band Gaps, and Electronic Structures of
 CsLnZnTe3 (Ln = La, Pr, Nd, Sm, Gd, Tb, Dy, Ho, Er, Tm, Y)
;
_journal_name_full 'Inorganic Chemistry'
_journal_page_first 7735
_journal_page_last 7740
_journal_paper_doi 10.1021/ic040071p
_journal_volume 43
_journal_year 2004
_chemical_formula_sum 'Cs Gd Te3 Zn'
_chemical_formula_weight 738.33
_chemical_name_systematic
;

  ?

;
_space_group_IT_number 63
_symmetry_cell_setting orthorhombic
_symmetry_space_group_name_Hall '-C 2c 2'
_symmetry_space_group_name_H-M 'C m c m'
_atom_sites_solution_hydrogens none
_atom_sites_solution_primary direct
_atom_sites_solution_secondary difmap
_audit_creation_method SHELXL-97
_cell_angle_alpha 90.00
_cell_angle_beta 90.00
_cell_angle_gamma 90.00
_cell_formula_units_Z 4
_cell_length_a 4.4161(4)
_cell_length_b 16.7148(15)
_cell_length_c 11.6989(11)
_cell_measurement_temperature 153(2)
_cell_volume 863.55(14)
_computing_cell_refinement 'SMART version 5.054 (Bruker 2000)'
_computing_data_collection 'SMART version 5.054 (Bruker 2000)'
_computing_data_reduction 'SAINT-Plus version 6.22 (Bruker 2000)'
_computing_molecular_graphics 'SHELXL-97 (Sheldrick, 1997)'
_computing_publication_material 'SHELXL-97 (Sheldrick, 1997)'
_computing_structure_refinement 'SHELXL-97 (Sheldrick, 1997)'
_computing_structure_solution 'SHELXS-97 (Sheldrick, 1990)'
_diffrn_ambient_temperature 153(2)
_diffrn_measured_fraction_theta_full 0.947
_diffrn_measured_fraction_theta_max 0.947
_diffrn_measurement_device_type 'Bruker 1000 CCD'
_diffrn_measurement_method none
_diffrn_radiation_monochromator graphite
_diffrn_radiation_source 'fine-focus sealed tube'
_diffrn_radiation_type MoK\a
_diffrn_radiation_wavelength 0.71073
_diffrn_reflns_av_R_equivalents 0.0385
_diffrn_reflns_av_sigmaI/netI 0.0203
_diffrn_reflns_limit_h_max 5
_diffrn_reflns_limit_h_min -5
_diffrn_reflns_limit_k_max 22
_diffrn_reflns_limit_k_min -22
_diffrn_reflns_limit_l_max 15
_diffrn_reflns_limit_l_min -15
_diffrn_reflns_number 5032
_diffrn_reflns_theta_full 28.94
_diffrn_reflns_theta_max 28.94
_diffrn_reflns_theta_min 2.44
_diffrn_standards_interval_count 0
_diffrn_standards_interval_time .
_diffrn_standards_number 0
_exptl_absorpt_coefficient_mu 24.374
_exptl_absorpt_correction_T_max 0.32622
_exptl_absorpt_correction_T_min 0.03051
_exptl_absorpt_correction_type numerical
_exptl_absorpt_process_details 'face indexed'
_exptl_crystal_colour 'drak red'
_exptl_crystal_density_diffrn 5.679
_exptl_crystal_density_method 'not measured'
_exptl_crystal_description needle
_exptl_crystal_F_000 1220
_exptl_crystal_size_max 0.260
_exptl_crystal_size_mid 0.220
_exptl_crystal_size_min 0.046
_refine_diff_density_max 1.793
_refine_diff_density_min -1.660
_refine_diff_density_rms 0.356
_refine_ls_extinction_coef 0.00066(9)
_refine_ls_extinction_expression Fc^*^=kFc[1+0.001xFc^2^\l^3^/sin(2\q)]^-1/4^
_refine_ls_extinction_method SHELXL
_refine_ls_goodness_of_fit_ref 1.361
_refine_ls_hydrogen_treatment none
_refine_ls_matrix_type full
_refine_ls_number_parameters 24
_refine_ls_number_reflns 631
_refine_ls_number_restraints 0
_refine_ls_restrained_S_all 1.361
_refine_ls_R_factor_all 0.0197
_refine_ls_R_factor_gt 0.0192
_refine_ls_shift/su_max 0.001
_refine_ls_shift/su_mean 0.000
_refine_ls_structure_factor_coef Fsqd
_refine_ls_weighting_details 'calc w=1/[\s^2^(Fo^2^)+(0.0300P)^2^+0.0000P] where P=(Fo^2^+2Fc^2^)/3'
_refine_ls_weighting_scheme calc
_refine_ls_wR_factor_gt 0.0550
_refine_ls_wR_factor_ref 0.0553
_reflns_number_gt 620
_reflns_number_total 631
_reflns_threshold_expression >2sigma(I)
_cod_data_source_file ic040071p_05.cif
_cod_data_source_block CsGdZnTe3
_cod_database_code 4312032

loop_
_symmetry_equiv_pos_as_xyz
'x, y, z'
'-x, -y, z+1/2'
'-x, y, -z+1/2'
'x, -y, -z'
'x+1/2, y+1/2, z'
'-x+1/2, -y+1/2, z+1/2'
'-x+1/2, y+1/2, -z+1/2'
'x+1/2, -y+1/2, -z'
'-x, -y, -z'
'x, y, -z-1/2'
'x, -y, z-1/2'
'-x, y, z'
'-x+1/2, -y+1/2, -z'
'x+1/2, y+1/2, -z-1/2'
'x+1/2, -y+1/2, z-1/2'
'-x+1/2, y+1/2, z'

loop_
_atom_site_label
_atom_site_type_symbol
_atom_site_fract_x
_atom_site_fract_y
_atom_site_fract_z
_atom_site_U_iso_or_equiv
_atom_site_adp_type
_atom_site_occupancy
_atom_site_symmetry_multiplicity
_atom_site_calc_flag
_atom_site_refinement_flags
_atom_site_disorder_assembly
_atom_site_disorder_group
Cs Cs 0.0000 0.74380(3) 0.2500 0.01653(16) Uani 1 4 d S . .
Gd Gd 0.0000 0.0000 0.0000 0.01014(14) Uani 1 4 d S . .
Zn Zn 0.0000 0.46004(5) 0.2500 0.01223(19) Uani 1 4 d S . .
Te1 Te 0.0000 0.376183(19) 0.05841(3) 0.01070(15) Uani 1 2 d S . .
Te2 Te 0.0000 0.05888(3) 0.2500 0.00981(15) Uani 1 4 d S . .

loop_
_atom_site_aniso_label
_atom_site_aniso_U_11
_atom_site_aniso_U_22
_atom_site_aniso_U_33
_atom_site_aniso_U_23
_atom_site_aniso_U_13
_atom_site_aniso_U_12
Cs 0.0131(3) 0.0166(3) 0.0199(3) 0.000 0.000 0.000
Gd 0.0082(2) 0.0156(2) 0.0066(2) 0.00017(11) 0.000 0.000
Zn 0.0117(4) 0.0169(4) 0.0081(4) 0.000 0.000 0.000
Te1 0.0093(2) 0.0141(2) 0.0087(2) 0.00002(10) 0.000 0.000
Te2 0.0090(2) 0.0143(2) 0.0062(2) 0.000 0.000 0.000

loop_
_atom_type_symbol
_atom_type_description
_atom_type_scat_dispersion_real
_atom_type_scat_dispersion_imag
_atom_type_scat_source
Zn Zn 0.2839 1.4301 'International Tables Vol C Tables 4.2.6.8 and 6.1.1.4'
Te Te -0.5308 1.6751 'International Tables Vol C Tables 4.2.6.8 and 6.1.1.4'
Cs Cs -0.3680 2.1192 'International Tables Vol C Tables 4.2.6.8 and 6.1.1.4'
Gd Gd -0.1653 3.9035 'International Tables Vol C Tables 4.2.6.8 and 6.1.1.4'

loop_
_geom_angle_atom_site_label_1
_geom_angle_atom_site_label_2
_geom_angle_atom_site_label_3
_geom_angle
_geom_angle_site_symmetry_1
_geom_angle_site_symmetry_3
_geom_angle_publ_flag
Te2 Cs Te2 71.080(13) 5_455 5 ?
Te2 Cs Te1 143.300(7) 5_455 14_556 ?
Te2 Cs Te1 97.725(8) 5 14_556 ?
Te2 Cs Te1 97.725(8) 5_455 14_456 ?
Te2 Cs Te1 143.300(7) 5 14_456 ?
Te1 Cs Te1 70.065(9) 14_556 14_456 ?
Te2 Cs Te1 143.300(7) 5_455 5 ?
Te2 Cs Te1 97.725(8) 5 5 ?
Te1 Cs Te1 71.282(12) 14_556 5 ?
Te1 Cs Te1 109.764(15) 14_456 5 ?
Te2 Cs Te1 97.725(8) 5_455 5_455 ?
Te2 Cs Te1 143.300(7) 5 5_455 ?
Te1 Cs Te1 109.764(15) 14_556 5_455 ?
Te1 Cs Te1 71.282(12) 14_456 5_455 ?
Te1 Cs Te1 70.065(9) 5 5_455 ?
Te2 Cs Te1 66.714(7) 5_455 9_565 ?
Te2 Cs Te1 66.714(7) 5 9_565 ?
Te1 Cs Te1 142.073(5) 14_556 9_565 ?
Te1 Cs Te1 142.073(5) 14_456 9_565 ?
Te1 Cs Te1 76.713(8) 5 9_565 ?
Te1 Cs Te1 76.713(8) 5_455 9_565 ?
Te2 Cs Te1 66.714(7) 5_455 2_565 ?
Te2 Cs Te1 66.714(7) 5 2_565 ?
Te1 Cs Te1 76.713(8) 14_556 2_565 ?
Te1 Cs Te1 76.713(8) 14_456 2_565 ?
Te1 Cs Te1 142.073(5) 5 2_565 ?
Te1 Cs Te1 142.073(5) 5_455 2_565 ?
Te1 Cs Te1 121.866(15) 9_565 2_565 ?
Te2 Cs Zn 175.881(10) 5_455 5 ?
Te2 Cs Zn 113.039(10) 5 5 ?
Te1 Cs Zn 37.799(7) 14_556 5 ?
Te1 Cs Zn 78.951(11) 14_456 5 ?
Te1 Cs Zn 37.799(7) 5 5 ?
Te1 Cs Zn 78.951(11) 5_455 5 ?
Te1 Cs Zn 114.494(6) 9_565 5 ?
Te1 Cs Zn 114.494(6) 2_565 5 ?
Te2 Cs Zn 113.039(10) 5_455 5_455 ?
Te2 Cs Zn 175.881(10) 5 5_455 ?
Te1 Cs Zn 78.951(11) 14_556 5_455 ?
Te1 Cs Zn 37.799(7) 14_456 5_455 ?
Te1 Cs Zn 78.951(11) 5 5_455 ?
Te1 Cs Zn 37.799(7) 5_455 5_455 ?
Te1 Cs Zn 114.494(6) 9_565 5_455 ?
Te1 Cs Zn 114.494(6) 2_565 5_455 ?
Zn Cs Zn 62.842(15) 5 5_455 ?
Te2 Cs Cs 125.540(6) 5_455 1_655 ?
Te2 Cs Cs 54.460(6) 5 1_655 ?
Te1 Cs Cs 54.967(5) 14_556 1_655 ?
Te1 Cs Cs 125.033(5) 14_456 1_655 ?
Te1 Cs Cs 54.967(5) 5 1_655 ?
Te1 Cs Cs 125.033(5) 5_455 1_655 ?
Te1 Cs Cs 90.0 9_565 1_655 ?
Te1 Cs Cs 90.0 2_565 1_655 ?
Zn Cs Cs 58.579(8) 5 1_655 ?
Zn Cs Cs 121.421(8) 5_455 1_655 ?
Te2 Cs Cs 54.460(6) 5_455 1_455 ?
Te2 Cs Cs 125.540(6) 5 1_455 ?
Te1 Cs Cs 125.033(5) 14_556 1_455 ?
Te1 Cs Cs 54.967(5) 14_456 1_455 ?
Te1 Cs Cs 125.033(5) 5 1_455 ?
Te1 Cs Cs 54.967(5) 5_455 1_455 ?
Te1 Cs Cs 90.0 9_565 1_455 ?
Te1 Cs Cs 90.0 2_565 1_455 ?
Zn Cs Cs 121.421(8) 5 1_455 ?
Zn Cs Cs 58.579(8) 5_455 1_455 ?
Cs Cs Cs 180.00(2) 1_655 1_455 ?
Te2 Gd Te2 180.0 9 . ?
Te2 Gd Te1 89.772(8) 9 5_445 ?
Te2 Gd Te1 90.228(8) . 5_445 ?
Te2 Gd Te1 90.228(8) 9 13 ?
Te2 Gd Te1 89.772(8) . 13 ?
Te1 Gd Te1 180.000(14) 5_445 13 ?
Te2 Gd Te1 89.772(8) 9 5_545 ?
Te2 Gd Te1 90.228(8) . 5_545 ?
Te1 Gd Te1 90.746(11) 5_445 5_545 ?
Te1 Gd Te1 89.254(11) 13 5_545 ?
Te2 Gd Te1 90.228(8) 9 13_455 ?
Te2 Gd Te1 89.772(8) . 13_455 ?
Te1 Gd Te1 89.254(11) 5_445 13_455 ?
Te1 Gd Te1 90.746(11) 13 13_455 ?
Te1 Gd Te1 180.000(14) 5_545 13_455 ?
Te1 Zn Te1 115.96(3) . 10_556 ?
Te1 Zn Te2 108.520(6) . 5 ?
Te1 Zn Te2 108.520(6) 10_556 5 ?
Te1 Zn Te2 108.520(6) . 5_455 ?
Te1 Zn Te2 108.520(6) 10_556 5_455 ?
Te2 Zn Te2 106.39(3) 5 5_455 ?
Te1 Zn Cs 63.098(15) . 5_445 ?
Te1 Zn Cs 63.098(15) 10_556 5_445 ?
Te2 Zn Cs 158.22(2) 5 5_445 ?
Te2 Zn Cs 95.382(13) 5_455 5_445 ?
Te1 Zn Cs 63.098(15) . 5_545 ?
Te1 Zn Cs 63.098(15) 10_556 5_545 ?
Te2 Zn Cs 95.382(13) 5 5_545 ?
Te2 Zn Cs 158.22(2) 5_455 5_545 ?
Cs Zn Cs 62.842(15) 5_445 5_545 ?
Zn Te1 Gd 80.390(13) . 5 ?
Zn Te1 Gd 80.390(13) . 5_455 ?
Gd Te1 Gd 90.746(11) 5 5_455 ?
Zn Te1 Cs 79.103(16) . 5_445 ?
Gd Te1 Cs 157.018(10) 5 5_445 ?
Gd Te1 Cs 95.943(8) 5_455 5_445 ?
Zn Te1 Cs 79.103(16) . 5_545 ?
Gd Te1 Cs 95.943(8) 5 5_545 ?
Gd Te1 Cs 157.018(10) 5_455 5_545 ?
Cs Te1 Cs 70.065(9) 5_445 5_545 ?
Zn Te1 Cs 177.047(19) . 9_565 ?
Gd Te1 Cs 97.560(9) 5 9_565 ?
Gd Te1 Cs 97.560(9) 5_455 9_565 ?
Cs Te1 Cs 103.287(9) 5_445 9_565 ?
Cs Te1 Cs 103.287(8) 5_545 9_565 ?
Zn Te2 Zn 106.39(3) 5_445 5_545 ?
Zn Te2 Gd 78.986(7) 5_445 . ?
Zn Te2 Gd 78.986(7) 5_545 . ?
Zn Te2 Gd 78.986(7) 5_445 2 ?
Zn Te2 Gd 78.986(7) 5_545 2 ?
Gd Te2 Gd 142.806(15) . 2 ?
Zn Te2 Cs 162.343(17) 5_445 5_545 ?
Zn Te2 Cs 91.263(16) 5_545 5_545 ?
Gd Te2 Cs 105.040(6) . 5_545 ?
Gd Te2 Cs 105.040(6) 2 5_545 ?
Zn Te2 Cs 91.263(16) 5_445 5_445 ?
Zn Te2 Cs 162.343(17) 5_545 5_445 ?
Gd Te2 Cs 105.040(6) . 5_445 ?
Gd Te2 Cs 105.040(6) 2 5_445 ?
Cs Te2 Cs 71.080(13) 5_545 5_445 ?

loop_
_geom_bond_atom_site_label_1
_geom_bond_atom_site_label_2
_geom_bond_distance
_geom_bond_site_symmetry_2
_geom_bond_publ_flag
Cs Te2 3.7986(6) 5_455 ?
Cs Te2 3.7986(6) 5 ?
Cs Te1 3.8465(4) 14_556 ?
Cs Te1 3.8465(4) 14_456 ?
Cs Te1 3.8465(4) 5 ?
Cs Te1 3.8465(4) 5_455 ?
Cs Te1 4.1280(5) 9_565 ?
Cs Te1 4.1280(5) 2_565 ?
Cs Zn 4.2355(9) 5 ?
Cs Zn 4.2355(9) 5_455 ?
Cs Cs 4.4161(4) 1_655 ?
Cs Cs 4.4161(4) 1_455 ?
Gd Te2 3.0859(3) 9 ?
Gd Te2 3.0859(3) . ?
Gd Te1 3.1025(3) 5_445 ?
Gd Te1 3.1025(3) 13 ?
Gd Te1 3.1025(3) 5_545 ?
Gd Te1 3.1025(3) 13_455 ?
Zn Te1 2.6436(6) . ?
Zn Te1 2.6436(6) 10_556 ?
Zn Te2 2.7576(6) 5 ?
Zn Te2 2.7576(6) 5_455 ?
Zn Cs 4.2355(9) 5_445 ?
Zn Cs 4.2355(9) 5_545 ?
Te1 Gd 3.1025(3) 5 ?
Te1 Gd 3.1025(3) 5_455 ?
Te1 Cs 3.8465(4) 5_445 ?
Te1 Cs 3.8465(4) 5_545 ?
Te1 Cs 4.1280(5) 9_565 ?
Te2 Zn 2.7576(6) 5_445 ?
Te2 Zn 2.7576(6) 5_545 ?
Te2 Gd 3.0859(3) 2 ?
Te2 Cs 3.7986(6) 5_545 ?
Te2 Cs 3.7986(6) 5_445 ?
